data_4303750
loop_
_publ_author_name
'Yunho Lee'
'Ga Young Park'
'Heather R. Lucas'
'Peter L. Vajda'
'Kaliappan Kamaraj'
'Michael A. Vance'
'Ashley E. Milligan'
'Julia S. Woertink'
'Maxime A. Siegler'
'Amy A. Narducci Sarjeant'
'Lev N. Zakharov'
'Arnold L. Rheingold'
'Edward I. Solomon'
'Kenneth D. Karlin'

_publ_section_title
;
Copper(I)/O2 Chemistry with Imidazole Containing Tripodal Tetradentate
Ligands Leading to \m-1,2-Peroxo-Dicopper(II) Species
;
_journal_name_full 'Inorganic Chemistry'
_journal_page_first 11297
_journal_page_last 11309
_journal_paper_doi 10.1021/ic9017695
_journal_volume 48
_journal_year 2009
_chemical_formula_moiety 'C19 H22 Cl Cu N6 O4, Cl O4'
_chemical_formula_sum 'C19 H22 Cl2 Cu N6 O8'
_chemical_formula_weight 596.87
_chemical_name_systematic
; 
 ? 
;
_space_group_IT_number 14
_symmetry_cell_setting monoclinic
_symmetry_space_group_name_Hall '-P 2ybc'
_symmetry_space_group_name_H-M 'P 1 21/c 1'
_atom_sites_solution_hydrogens difmap
_atom_sites_solution_primary direct
_atom_sites_solution_secondary difmap
_audit_creation_method SHELXL-97
_cell_angle_alpha 90.00
_cell_angle_beta 101.916(17)
_cell_angle_gamma 90.00
_cell_formula_units_Z 4
_cell_length_a 14.2773(19)
_cell_length_b 10.9131(16)
_cell_length_c 15.564(4)
_cell_measurement_temperature 100(2)
_cell_measurement_theta_max 32.84
_cell_measurement_theta_min 3.92
_cell_volume 2372.8(8)
_computing_cell_refinement
;
CrysAlisPro, Oxford Diffraction Ltd.,
Version 1.171.33.31 (release 08-01-2009 CrysAlis171 .NET)
(compiled Jan  8 2009,16:24:04)
;
_computing_data_collection
;
CrysAlisPro, Oxford Diffraction Ltd.,
Version 1.171.33.31 (release 08-01-2009 CrysAlis171 .NET)
(compiled Jan  8 2009,16:24:04)
;
_computing_data_reduction
;
CrysAlisPro, Oxford Diffraction Ltd.,
Version 1.171.33.31 (release 08-01-2009 CrysAlis171 .NET)
(compiled Jan  8 2009,16:24:04)
;
_computing_molecular_graphics 'SHELXTL v6.10 (Sheldrick, 2008)'
_computing_publication_material 'SHELXTL v6.10 (Sheldrick, 2008)'
_computing_structure_refinement 'SHELXL-97 (Sheldrick, 2008)'
_computing_structure_solution 'SHELXS_97 (Sheldrick, 2008)'
_diffrn_ambient_temperature 100(2)
_diffrn_detector_area_resol_mean 15.9890
_diffrn_measured_fraction_theta_full 0.989
_diffrn_measured_fraction_theta_max 0.989
_diffrn_measurement_device_type 'Goniometer KM4/Xcalibur, detector: Sapphire3'
_diffrn_measurement_method '\w and \f scans'
_diffrn_radiation_monochromator graphite
_diffrn_radiation_source 'Enhance (Mo) X-ray Source'
_diffrn_radiation_type MoK\a
_diffrn_radiation_wavelength 0.71073
_diffrn_reflns_av_R_equivalents 0.0283
_diffrn_reflns_av_sigmaI/netI 0.0351
_diffrn_reflns_limit_h_max 16
_diffrn_reflns_limit_h_min -16
_diffrn_reflns_limit_k_max 12
_diffrn_reflns_limit_k_min -12
_diffrn_reflns_limit_l_max 18
_diffrn_reflns_limit_l_min -8
_diffrn_reflns_number 12930
_diffrn_reflns_theta_full 25.00
_diffrn_reflns_theta_max 25.00
_diffrn_reflns_theta_min 3.92
_exptl_absorpt_coefficient_mu 1.205
_exptl_absorpt_correction_T_max 0.95
_exptl_absorpt_correction_T_min 0.66
_exptl_absorpt_correction_type numerical
_exptl_absorpt_process_details
;
CrysAlis RED, Oxford Diffraction Ltd.,
Version 1.171.10 beta (release 25.09.2003 CrysAlis171 VC++)
(compiled Sep 25 2003,17:01:25)
Analytical numeric absorption correction using a multifaceted crystal
model based on expressions derived by R.C. Clark & J.S. Reid.
;
_exptl_crystal_colour blue
_exptl_crystal_density_diffrn 1.671
_exptl_crystal_density_method 'not measured'
_exptl_crystal_description blade
_exptl_crystal_F_000 1220
_exptl_crystal_size_max 0.29
_exptl_crystal_size_mid 0.13
_exptl_crystal_size_min 0.01
_refine_diff_density_max 0.931
_refine_diff_density_min -0.533
_refine_diff_density_rms 0.084
_refine_ls_extinction_method none
_refine_ls_goodness_of_fit_ref 1.040
_refine_ls_hydrogen_treatment constr
_refine_ls_matrix_type full
_refine_ls_number_parameters 372
_refine_ls_number_reflns 4134
_refine_ls_number_restraints 131
_refine_ls_restrained_S_all 1.059
_refine_ls_R_factor_all 0.0560
_refine_ls_R_factor_gt 0.0426
_refine_ls_shift/su_max 0.006
_refine_ls_shift/su_mean 0.000
_refine_ls_structure_factor_coef Fsqd
_refine_ls_weighting_details 'calc w=1/[\s^2^(Fo^2^)+(0.0763P)^2^+0.0000P] where P=(Fo^2^+2Fc^2^)/3'
_refine_ls_weighting_scheme calc
_refine_ls_wR_factor_gt 0.1113
_refine_ls_wR_factor_ref 0.1208
_reflns_number_gt 3158
_reflns_number_total 4134
_reflns_threshold_expression I>2\s(I)
_cod_data_source_file ic9017695_si_001_2.cif
_cod_data_source_block 2c
_cod_original_sg_symbol_H-M 'P 21/c'
_cod_database_code 4303750

loop_
_symmetry_equiv_pos_as_xyz
'x, y, z'
'-x, y+1/2, -z+1/2'
'-x, -y, -z'
'x, -y-1/2, z-1/2'

loop_
_atom_site_label
_atom_site_type_symbol
_atom_site_fract_x
_atom_site_fract_y
_atom_site_fract_z
_atom_site_U_iso_or_equiv
_atom_site_adp_type
_atom_site_occupancy
_atom_site_symmetry_multiplicity
_atom_site_calc_flag
_atom_site_refinement_flags
_atom_site_disorder_assembly
_atom_site_disorder_group
Cu1 Cu 0.22576(3) 0.24446(3) 0.18906(2) 0.01923(16) Uani 1 1 d D . .
C1 C 0.1344(2) 0.3982(3) 0.3095(2) 0.0229(7) Uani 1 1 d . . .
H1 H 0.1316 0.3256 0.3425 0.028 Uiso 1 1 calc R . .
C2 C 0.0984(2) 0.5060(3) 0.3366(2) 0.0260(8) Uani 1 1 d . . .
H2 H 0.0697 0.5073 0.3865 0.031 Uiso 1 1 calc R . .
C3 C 0.1052(2) 0.6113(3) 0.2896(2) 0.0269(8) Uani 1 1 d . . .
H3 H 0.0820 0.6866 0.3076 0.032 Uiso 1 1 calc R . .
C4 C 0.1453(2) 0.6079(3) 0.2166(2) 0.0260(8) Uani 1 1 d . . .
H4 H 0.1504 0.6802 0.1840 0.031 Uiso 1 1 calc R . .
C5 C 0.1780(2) 0.4979(3) 0.1919(2) 0.0232(7) Uani 1 1 d . . .
C6 C 0.2211(2) 0.4805(3) 0.1114(2) 0.0220(7) Uani 1 1 d . . .
H6A H 0.1703 0.4591 0.0601 0.026 Uiso 1 1 calc R . .
H6B H 0.2520 0.5574 0.0981 0.026 Uiso 1 1 calc R . .
C7 C 0.3789(2) 0.4251(3) 0.1951(2) 0.0259(8) Uani 1 1 d . . .
H7A H 0.4282 0.4529 0.1631 0.031 Uiso 1 1 calc R . .
H7B H 0.3596 0.4969 0.2263 0.031 Uiso 1 1 calc R . .
C8 C 0.4229(2) 0.3308(3) 0.2621(2) 0.0228(7) Uani 1 1 d . . .
C9 C 0.5159(3) 0.3425(3) 0.3094(2) 0.0305(8) Uani 1 1 d . . .
H9 H 0.5549 0.4086 0.2979 0.037 Uiso 1 1 calc R . .
C10 C 0.5516(3) 0.2571(3) 0.3733(2) 0.0302(9) Uani 1 1 d . . .
H10 H 0.6150 0.2642 0.4068 0.036 Uiso 1 1 calc R . .
C11 C 0.4940(3) 0.1616(3) 0.3878(2) 0.0274(8) Uani 1 1 d . . .
H11 H 0.5167 0.1024 0.4320 0.033 Uiso 1 1 calc R . .
C12 C 0.4028(2) 0.1530(3) 0.3375(2) 0.0241(7) Uani 1 1 d . . .
H12 H 0.3638 0.0855 0.3464 0.029 Uiso 1 1 calc R . .
C13 C 0.3211(3) 0.3433(3) 0.0458(2) 0.0275(8) Uani 1 1 d . . .
H13A H 0.3601 0.4092 0.0270 0.033 Uiso 1 1 calc R . .
H13B H 0.2627 0.3332 -0.0006 0.033 Uiso 1 1 calc R . .
C14 C 0.3782(3) 0.2238(3) 0.0549(2) 0.0281(8) Uani 1 1 d . . .
H14A H 0.4117 0.2166 0.0055 0.034 Uiso 1 1 calc R . .
H14B H 0.4272 0.2259 0.1101 0.034 Uiso 1 1 calc R . .
C15 C 0.3156(2) 0.1150(3) 0.0556(2) 0.0236(7) Uani 1 1 d . . .
C16 C 0.3089(2) 0.0090(3) 0.0090(2) 0.0271(8) Uani 1 1 d . . .
H16 H 0.3464 -0.0142 -0.0321 0.033 Uiso 1 1 calc R . .
C17 C 0.2022(2) 0.0068(3) 0.0925(2) 0.0242(7) Uani 1 1 d . . .
H17 H 0.1520 -0.0200 0.1196 0.029 Uiso 1 1 calc R . .
C18 C 0.1317(2) 0.0545(3) 0.2985(2) 0.0203(7) Uani 1 1 d . . .
C19 C 0.0942(3) -0.0380(3) 0.3489(2) 0.0272(8) Uani 1 1 d . . .
H19A H 0.0517 -0.0930 0.3089 0.041 Uiso 1 1 calc R . .
H19B H 0.0583 0.0016 0.3885 0.041 Uiso 1 1 calc R . .
H19C H 0.1473 -0.0853 0.3834 0.041 Uiso 1 1 calc R . .
N1 N 0.17291(19) 0.3932(2) 0.23793(16) 0.0195(6) Uani 1 1 d . . .
N2 N 0.29306(19) 0.3806(2) 0.12920(17) 0.0208(6) Uani 1 1 d . . .
N3 N 0.3669(2) 0.2373(2) 0.27574(17) 0.0212(6) Uani 1 1 d . . .
N4 N 0.24716(19) 0.1130(2) 0.10833(17) 0.0233(6) Uani 1 1 d . . .
N5 N 0.2371(2) -0.0579(3) 0.03324(18) 0.0285(7) Uani 1 1 d . . .
H5 H 0.2174 -0.1308 0.0132 0.034 Uiso 1 1 calc R . .
N6 N 0.16075(19) 0.1273(2) 0.25794(18) 0.0230(6) Uani 1 1 d . . .
Cl9 Cl -0.0003(4) 0.2405(5) 0.0030(4) 0.0249(10) Uani 0.597(5) 1 d PDU A 1
O96 O 0.0041(3) 0.1072(4) -0.0065(3) 0.0442(14) Uani 0.597(5) 1 d PDU A 1
O97 O 0.0413(6) 0.2722(11) 0.0918(6) 0.030(2) Uani 0.597(5) 1 d PDU A 1
O98 O -0.1006(3) 0.2763(4) -0.0150(3) 0.0249(11) Uani 0.597(5) 1 d PDU A 1
O99 O 0.0525(5) 0.2928(7) -0.0560(5) 0.0526(18) Uani 0.597(5) 1 d PDU A 1
Cl9' Cl 0.0056(7) 0.2737(8) -0.0008(6) 0.0267(15) Uani 0.403(5) 1 d PDU A 2
O96' O -0.0138(5) 0.4011(5) -0.0101(4) 0.040(2) Uani 0.403(5) 1 d PDU A 2
O97' O 0.0389(10) 0.2370(16) 0.0897(9) 0.036(4) Uani 0.403(5) 1 d PDU A 2
O98' O -0.0728(9) 0.2027(11) -0.0389(7) 0.097(4) Uani 0.403(5) 1 d PDU A 2
O99' O 0.0893(8) 0.2565(11) -0.0385(8) 0.064(3) Uani 0.403(5) 1 d PDU A 2
Cl8 Cl 0.33999(6) 0.79394(8) 0.36771(5) 0.0258(2) Uani 1 1 d . . .
O86 O 0.28215(17) 0.8478(2) 0.29009(15) 0.0318(6) Uani 1 1 d . . .
O87 O 0.42104(17) 0.8728(2) 0.40043(16) 0.0328(6) Uani 1 1 d . . .
O88 O 0.28209(17) 0.7829(2) 0.43428(16) 0.0346(6) Uani 1 1 d . . .
O89 O 0.37291(18) 0.6756(2) 0.34830(17) 0.0377(6) Uani 1 1 d . . .

loop_
_atom_site_aniso_label
_atom_site_aniso_U_11
_atom_site_aniso_U_22
_atom_site_aniso_U_33
_atom_site_aniso_U_23
_atom_site_aniso_U_13
_atom_site_aniso_U_12
Cu1 0.0198(3) 0.0171(2) 0.0216(2) 0.00270(15) 0.00615(18) -0.00169(15)
C1 0.0228(18) 0.0253(19) 0.0200(16) 0.0003(14) 0.0027(14) -0.0015(14)
C2 0.0237(19) 0.030(2) 0.0243(17) -0.0027(15) 0.0058(15) -0.0018(15)
C3 0.030(2) 0.0199(18) 0.0297(18) -0.0057(14) 0.0031(16) 0.0005(14)
C4 0.028(2) 0.0197(18) 0.0274(18) -0.0004(14) 0.0000(15) -0.0010(14)
C5 0.0216(18) 0.0204(18) 0.0245(17) 0.0015(14) -0.0024(14) -0.0018(13)
C6 0.0262(18) 0.0186(17) 0.0206(16) 0.0036(13) 0.0034(14) 0.0011(14)
C7 0.0247(19) 0.0199(18) 0.0334(18) -0.0017(15) 0.0066(15) -0.0042(14)
C8 0.0246(19) 0.0221(19) 0.0238(17) -0.0080(14) 0.0099(15) -0.0002(14)
C9 0.029(2) 0.026(2) 0.037(2) -0.0080(16) 0.0080(17) -0.0042(15)
C10 0.026(2) 0.034(2) 0.0276(19) -0.0070(15) -0.0017(16) 0.0064(16)
C11 0.034(2) 0.0258(19) 0.0200(16) -0.0028(14) 0.0010(16) 0.0094(16)
C12 0.0262(19) 0.0226(18) 0.0246(17) 0.0020(14) 0.0080(15) 0.0052(14)
C13 0.035(2) 0.0246(19) 0.0268(18) 0.0005(14) 0.0158(16) -0.0061(15)
C14 0.032(2) 0.028(2) 0.0270(18) -0.0011(15) 0.0117(16) -0.0007(15)
C15 0.0215(18) 0.0270(19) 0.0216(16) -0.0016(14) 0.0025(14) 0.0028(14)
C16 0.0267(19) 0.028(2) 0.0267(18) -0.0015(15) 0.0046(15) 0.0044(15)
C17 0.0232(19) 0.0226(19) 0.0264(17) 0.0001(14) 0.0041(15) 0.0032(14)
C18 0.0186(17) 0.0199(18) 0.0227(16) -0.0002(14) 0.0046(14) 0.0011(13)
C19 0.0250(19) 0.0242(19) 0.0346(19) 0.0076(15) 0.0113(15) 0.0040(15)
N1 0.0184(14) 0.0156(14) 0.0229(14) 0.0026(11) 0.0004(12) -0.0020(11)
N2 0.0247(15) 0.0162(14) 0.0228(14) 0.0029(11) 0.0077(12) -0.0013(11)
N3 0.0244(16) 0.0189(15) 0.0214(14) -0.0013(11) 0.0072(12) 0.0031(11)
N4 0.0211(15) 0.0220(16) 0.0264(15) 0.0003(12) 0.0043(12) -0.0014(11)
N5 0.0338(17) 0.0185(16) 0.0302(15) -0.0030(12) 0.0000(13) -0.0004(12)
N6 0.0215(15) 0.0174(15) 0.0305(15) 0.0021(12) 0.0065(13) -0.0006(11)
Cl9 0.0174(11) 0.036(3) 0.0221(13) -0.0002(16) 0.0067(8) -0.0053(15)
O96 0.040(3) 0.033(3) 0.059(3) -0.015(2) 0.009(2) -0.005(2)
O97 0.029(3) 0.035(6) 0.024(3) -0.010(3) 0.001(2) 0.013(3)
O98 0.025(2) 0.028(3) 0.021(2) -0.0035(18) 0.0042(17) 0.0031(18)
O99 0.051(4) 0.067(5) 0.048(4) 0.014(3) 0.029(3) 0.010(3)
Cl9' 0.033(2) 0.031(4) 0.0168(17) 0.002(2) 0.0081(14) -0.003(2)
O96' 0.081(5) 0.015(3) 0.026(3) 0.006(2) 0.016(3) 0.010(3)
O97' 0.049(6) 0.033(9) 0.027(5) 0.010(4) 0.008(4) 0.020(4)
O98' 0.101(7) 0.080(7) 0.082(6) 0.030(5) -0.046(6) -0.058(6)
O99' 0.078(7) 0.079(7) 0.043(5) 0.009(4) 0.033(5) 0.041(5)
Cl8 0.0220(4) 0.0231(5) 0.0310(4) 0.0070(4) 0.0023(4) 0.0017(3)
O86 0.0257(14) 0.0364(15) 0.0305(13) 0.0108(11) -0.0005(11) 0.0017(11)
O87 0.0244(14) 0.0281(14) 0.0422(15) 0.0044(11) -0.0015(11) -0.0009(10)
O88 0.0252(14) 0.0424(16) 0.0380(14) 0.0148(12) 0.0106(12) 0.0057(11)
O89 0.0393(16) 0.0194(14) 0.0512(16) 0.0036(12) 0.0017(13) 0.0004(11)

loop_
_atom_type_symbol
_atom_type_description
_atom_type_scat_dispersion_real
_atom_type_scat_dispersion_imag
_atom_type_scat_source
C C 0.0033 0.0016 'International Tables Vol C Tables 4.2.6.8 and 6.1.1.4'
H H 0.0000 0.0000 'International Tables Vol C Tables 4.2.6.8 and 6.1.1.4'
Cl Cl 0.1484 0.1585 'International Tables Vol C Tables 4.2.6.8 and 6.1.1.4'
Cu Cu 0.3201 1.2651 'International Tables Vol C Tables 4.2.6.8 and 6.1.1.4'
N N 0.0061 0.0033 'International Tables Vol C Tables 4.2.6.8 and 6.1.1.4'
O O 0.0106 0.0060 'International Tables Vol C Tables 4.2.6.8 and 6.1.1.4'

loop_
_geom_angle_atom_site_label_1
_geom_angle_atom_site_label_2
_geom_angle_atom_site_label_3
_geom_angle
_geom_angle_site_symmetry_1
_geom_angle_site_symmetry_3
_geom_angle_publ_flag
N4 Cu1 N1 161.92(11) . . ?
N4 Cu1 N6 91.52(11) . . ?
N1 Cu1 N6 93.51(11) . . ?
N4 Cu1 N2 94.98(11) . . ?
N1 Cu1 N2 80.63(10) . . ?
N6 Cu1 N2 173.39(10) . . ?
N4 Cu1 N3 97.07(10) . . ?
N1 Cu1 N3 99.57(10) . . ?
N6 Cu1 N3 96.70(10) . . ?
N2 Cu1 N3 81.38(10) . . ?
N1 C1 C2 121.9(3) . . ?
N1 C1 H1 119.0 . . ?
C2 C1 H1 119.0 . . ?
C3 C2 C1 118.5(3) . . ?
C3 C2 H2 120.8 . . ?
C1 C2 H2 120.8 . . ?
C4 C3 C2 120.2(3) . . ?
C4 C3 H3 119.9 . . ?
C2 C3 H3 119.9 . . ?
C5 C4 C3 118.7(3) . . ?
C5 C4 H4 120.7 . . ?
C3 C4 H4 120.7 . . ?
N1 C5 C4 122.0(3) . . ?
N1 C5 C6 113.9(3) . . ?
C4 C5 C6 124.1(3) . . ?
N2 C6 C5 108.7(2) . . ?
N2 C6 H6A 109.9 . . ?
C5 C6 H6A 109.9 . . ?
N2 C6 H6B 109.9 . . ?
C5 C6 H6B 109.9 . . ?
H6A C6 H6B 108.3 . . ?
C8 C7 N2 114.5(3) . . ?
C8 C7 H7A 108.6 . . ?
N2 C7 H7A 108.6 . . ?
C8 C7 H7B 108.6 . . ?
N2 C7 H7B 108.6 . . ?
H7A C7 H7B 107.6 . . ?
N3 C8 C9 121.6(3) . . ?
N3 C8 C7 116.9(3) . . ?
C9 C8 C7 121.5(3) . . ?
C10 C9 C8 119.4(3) . . ?
C10 C9 H9 120.3 . . ?
C8 C9 H9 120.3 . . ?
C11 C10 C9 119.1(3) . . ?
C11 C10 H10 120.5 . . ?
C9 C10 H10 120.5 . . ?
C10 C11 C12 119.1(3) . . ?
C10 C11 H11 120.5 . . ?
C12 C11 H11 120.5 . . ?
N3 C12 C11 122.2(3) . . ?
N3 C12 H12 118.9 . . ?
C11 C12 H12 118.9 . . ?
N2 C13 C14 112.7(3) . . ?
N2 C13 H13A 109.1 . . ?
C14 C13 H13A 109.1 . . ?
N2 C13 H13B 109.1 . . ?
C14 C13 H13B 109.1 . . ?
H13A C13 H13B 107.8 . . ?
C15 C14 C13 111.8(3) . . ?
C15 C14 H14A 109.3 . . ?
C13 C14 H14A 109.3 . . ?
C15 C14 H14B 109.3 . . ?
C13 C14 H14B 109.3 . . ?
H14A C14 H14B 107.9 . . ?
C16 C15 N4 108.7(3) . . ?
C16 C15 C14 130.7(3) . . ?
N4 C15 C14 120.6(3) . . ?
C15 C16 N5 106.2(3) . . ?
C15 C16 H16 126.9 . . ?
N5 C16 H16 126.9 . . ?
N4 C17 N5 110.8(3) . . ?
N4 C17 H17 124.6 . . ?
N5 C17 H17 124.6 . . ?
N6 C18 C19 179.3(4) . . ?
C18 C19 H19A 109.5 . . ?
C18 C19 H19B 109.5 . . ?
H19A C19 H19B 109.5 . . ?
C18 C19 H19C 109.5 . . ?
H19A C19 H19C 109.5 . . ?
H19B C19 H19C 109.5 . . ?
C1 N1 C5 118.7(3) . . ?
C1 N1 Cu1 126.8(2) . . ?
C5 N1 Cu1 114.5(2) . . ?
C6 N2 C13 109.8(2) . . ?
C6 N2 C7 108.9(2) . . ?
C13 N2 C7 110.7(3) . . ?
C6 N2 Cu1 103.95(19) . . ?
C13 N2 Cu1 115.13(19) . . ?
C7 N2 Cu1 108.05(18) . . ?
C8 N3 C12 118.7(3) . . ?
C8 N3 Cu1 112.3(2) . . ?
C12 N3 Cu1 129.0(2) . . ?
C17 N4 C15 105.9(3) . . ?
C17 N4 Cu1 128.5(2) . . ?
C15 N4 Cu1 125.5(2) . . ?
C17 N5 C16 108.4(3) . . ?
C17 N5 H5 125.8 . . ?
C16 N5 H5 125.8 . . ?
C18 N6 Cu1 173.5(3) . . ?
O99 Cl9 O97 110.9(7) . . ?
O99 Cl9 O98 113.6(5) . . ?
O97 Cl9 O98 108.5(6) . . ?
O99 Cl9 O96 107.1(6) . . ?
O97 Cl9 O96 108.7(6) . . ?
O98 Cl9 O96 107.9(4) . . ?
O98' Cl9' O96' 112.3(9) . . ?
O98' Cl9' O97' 109.6(9) . . ?
O96' Cl9' O97' 112.9(10) . . ?
O98' Cl9' O99' 114.4(11) . . ?
O96' Cl9' O99' 104.2(7) . . ?
O97' Cl9' O99' 103.1(10) . . ?
O89 Cl8 O86 110.40(15) . . ?
O89 Cl8 O87 109.76(15) . . ?
O86 Cl8 O87 109.29(14) . . ?
O89 Cl8 O88 109.59(16) . . ?
O86 Cl8 O88 108.59(14) . . ?
O87 Cl8 O88 109.18(15) . . ?

loop_
_geom_bond_atom_site_label_1
_geom_bond_atom_site_label_2
_geom_bond_distance
_geom_bond_site_symmetry_2
_geom_bond_publ_flag
Cu1 N4 1.972(3) . ?
Cu1 N1 2.005(3) . ?
Cu1 N6 2.014(3) . ?
Cu1 N2 2.090(3) . ?
Cu1 N3 2.183(3) . ?
Cu1 O97 2.770(9) . ?
Cu1 O97' 2.808(11) . ?
C1 N1 1.341(4) . ?
C1 C2 1.384(5) . ?
C1 H1 0.9500 . ?
C2 C3 1.376(5) . ?
C2 H2 0.9500 . ?
C3 C4 1.374(5) . ?
C3 H3 0.9500 . ?
C4 C5 1.372(4) . ?
C4 H4 0.9500 . ?
C5 N1 1.358(4) . ?
C5 C6 1.517(4) . ?
C6 N2 1.484(4) . ?
C6 H6A 0.9900 . ?
C6 H6B 0.9900 . ?
C7 C8 1.507(5) . ?
C7 N2 1.507(4) . ?
C7 H7A 0.9900 . ?
C7 H7B 0.9900 . ?
C8 N3 1.340(4) . ?
C8 C9 1.385(5) . ?
C9 C10 1.381(5) . ?
C9 H9 0.9500 . ?
C10 C11 1.375(5) . ?
C10 H10 0.9500 . ?
C11 C12 1.377(5) . ?
C11 H11 0.9500 . ?
C12 N3 1.352(4) . ?
C12 H12 0.9500 . ?
C13 N2 1.493(4) . ?
C13 C14 1.528(5) . ?
C13 H13A 0.9900 . ?
C13 H13B 0.9900 . ?
C14 C15 1.489(5) . ?
C14 H14A 0.9900 . ?
C14 H14B 0.9900 . ?
C15 C16 1.358(5) . ?
C15 N4 1.399(4) . ?
C16 N5 1.373(4) . ?
C16 H16 0.9500 . ?
C17 N4 1.324(4) . ?
C17 N5 1.336(4) . ?
C17 H17 0.9500 . ?
C18 N6 1.144(4) . ?
C18 C19 1.447(5) . ?
C19 H19A 0.9800 . ?
C19 H19B 0.9800 . ?
C19 H19C 0.9800 . ?
N5 H5 0.8800 . ?
Cl9 O99 1.423(7) . ?
Cl9 O97 1.430(8) . ?
Cl9 O98 1.455(7) . ?
Cl9 O96 1.465(7) . ?
Cl9' O98' 1.389(10) . ?
Cl9' O96' 1.420(10) . ?
Cl9' O97' 1.447(12) . ?
Cl9' O99' 1.449(11) . ?
Cl8 O89 1.428(3) . ?
Cl8 O86 1.441(2) . ?
Cl8 O87 1.448(3) . ?
Cl8 O88 1.458(3) . ?

loop_
_geom_torsion_atom_site_label_1
_geom_torsion_atom_site_label_2
_geom_torsion_atom_site_label_3
_geom_torsion_atom_site_label_4
_geom_torsion
_geom_torsion_site_symmetry_1
_geom_torsion_site_symmetry_2
_geom_torsion_site_symmetry_3
_geom_torsion_site_symmetry_4
_geom_torsion_publ_flag
N1 C1 C2 C3 -1.8(5) . . . . ?
C1 C2 C3 C4 1.1(5) . . . . ?
C2 C3 C4 C5 0.2(5) . . . . ?
C3 C4 C5 N1 -0.9(5) . . . . ?
C3 C4 C5 C6 178.1(3) . . . . ?
N1 C5 C6 N2 -31.8(4) . . . . ?
C4 C5 C6 N2 149.1(3) . . . . ?
N2 C7 C8 N3 -21.8(4) . . . . ?
N2 C7 C8 C9 160.3(3) . . . . ?
N3 C8 C9 C10 -1.2(5) . . . . ?
C7 C8 C9 C10 176.7(3) . . . . ?
C8 C9 C10 C11 0.7(5) . . . . ?
C9 C10 C11 C12 0.8(5) . . . . ?
C10 C11 C12 N3 -1.9(5) . . . . ?
N2 C13 C14 C15 76.4(4) . . . . ?
C13 C14 C15 C16 130.5(4) . . . . ?
C13 C14 C15 N4 -47.0(4) . . . . ?
N4 C15 C16 N5 -0.2(4) . . . . ?
C14 C15 C16 N5 -177.9(3) . . . . ?
C2 C1 N1 C5 1.1(5) . . . . ?
C2 C1 N1 Cu1 -178.9(2) . . . . ?
C4 C5 N1 C1 0.3(5) . . . . ?
C6 C5 N1 C1 -178.9(3) . . . . ?
C4 C5 N1 Cu1 -179.7(2) . . . . ?
C6 C5 N1 Cu1 1.1(3) . . . . ?
N4 Cu1 N1 C1 122.5(4) . . . . ?
N6 Cu1 N1 C1 16.6(3) . . . . ?
N2 Cu1 N1 C1 -160.3(3) . . . . ?
N3 Cu1 N1 C1 -80.8(3) . . . . ?
N4 Cu1 N1 C5 -57.5(4) . . . . ?
N6 Cu1 N1 C5 -163.4(2) . . . . ?
N2 Cu1 N1 C5 19.7(2) . . . . ?
N3 Cu1 N1 C5 99.2(2) . . . . ?
C5 C6 N2 C13 167.9(3) . . . . ?
C5 C6 N2 C7 -70.8(3) . . . . ?
C5 C6 N2 Cu1 44.2(3) . . . . ?
C14 C13 N2 C6 -167.8(3) . . . . ?
C14 C13 N2 C7 71.9(3) . . . . ?
C14 C13 N2 Cu1 -51.0(3) . . . . ?
C8 C7 N2 C6 141.1(3) . . . . ?
C8 C7 N2 C13 -98.1(3) . . . . ?
C8 C7 N2 Cu1 28.8(3) . . . . ?
N4 Cu1 N2 C6 127.37(19) . . . . ?
N1 Cu1 N2 C6 -34.94(18) . . . . ?
N3 Cu1 N2 C6 -136.21(19) . . . . ?
N4 Cu1 N2 C13 7.3(2) . . . . ?
N1 Cu1 N2 C13 -155.0(2) . . . . ?
N3 Cu1 N2 C13 103.7(2) . . . . ?
N4 Cu1 N2 C7 -117.0(2) . . . . ?
N1 Cu1 N2 C7 80.7(2) . . . . ?
N3 Cu1 N2 C7 -20.58(19) . . . . ?
C9 C8 N3 C12 0.1(4) . . . . ?
C7 C8 N3 C12 -177.8(3) . . . . ?
C9 C8 N3 Cu1 -179.0(2) . . . . ?
C7 C8 N3 Cu1 3.0(3) . . . . ?
C11 C12 N3 C8 1.4(4) . . . . ?
C11 C12 N3 Cu1 -179.6(2) . . . . ?
N4 Cu1 N3 C8 104.5(2) . . . . ?
N1 Cu1 N3 C8 -68.4(2) . . . . ?
N6 Cu1 N3 C8 -163.1(2) . . . . ?
N2 Cu1 N3 C8 10.5(2) . . . . ?
N4 Cu1 N3 C12 -74.5(3) . . . . ?
N1 Cu1 N3 C12 112.6(3) . . . . ?
N6 Cu1 N3 C12 17.8(3) . . . . ?
N2 Cu1 N3 C12 -168.5(3) . . . . ?
N5 C17 N4 C15 -0.4(4) . . . . ?
N5 C17 N4 Cu1 179.9(2) . . . . ?
C16 C15 N4 C17 0.4(4) . . . . ?
C14 C15 N4 C17 178.4(3) . . . . ?
C16 C15 N4 Cu1 -179.9(2) . . . . ?
C14 C15 N4 Cu1 -1.9(4) . . . . ?
N1 Cu1 N4 C17 -85.7(4) . . . . ?
N6 Cu1 N4 C17 20.5(3) . . . . ?
N2 Cu1 N4 C17 -160.7(3) . . . . ?
N3 Cu1 N4 C17 117.4(3) . . . . ?
N1 Cu1 N4 C15 94.6(4) . . . . ?
N6 Cu1 N4 C15 -159.2(3) . . . . ?
N2 Cu1 N4 C15 19.6(3) . . . . ?
N3 Cu1 N4 C15 -62.3(3) . . . . ?
N4 C17 N5 C16 0.2(4) . . . . ?
C15 C16 N5 C17 0.0(4) . . . . ?
